data_7230947
loop_
_publ_author_name
'Guo, Xiaolong'
'Wang, Luyao'
'Hu, Jing'
'Zhang, Mengmeng'

_publ_section_title
;
 CuI nanoparticle-catalyzed synthesis of tetracyclic
 benzo[e]benzo[4,5]imidazo[1,2-c][1,3]thiazin-6-imine heterocycles by
 SNAr-type C--S, C--N bond formation from isothiocyanatobenzenes and
 benzimidazoles
;
_journal_issue 39
_journal_name_full 'RSC Advances'
_journal_page_first 22259
_journal_paper_doi 10.1039/C8RA02552E
_journal_volume 8
_journal_year 2018
_chemical_formula_moiety 'C21 H15 N3 S'
_chemical_formula_sum 'C21 H15 N3 S'
_chemical_formula_weight 341.42
_space_group_crystal_system monoclinic
_space_group_IT_number 15
_space_group_name_Hall '-C 2yc'
_space_group_name_H-M_alt 'C 1 2/c 1'
_symmetry_space_group_name_Hall '-C 2yc'
_symmetry_space_group_name_H-M 'C 1 2/c 1'
_atom_sites_solution_hydrogens geom
_atom_sites_solution_primary dual
_audit_creation_date 2017-10-24
_audit_creation_method
;
Olex2 1.2
(compiled 2017.03.02 svn.r3394 for OlexSys, GUI svn.r5324)
;
_audit_update_record
;
2018-01-23 deposited with the CCDC.
2018-06-04 downloaded from the CCDC.
;
_cell_angle_alpha 90
_cell_angle_beta 92.6530(10)
_cell_angle_gamma 90
_cell_formula_units_Z 8
_cell_length_a 23.3793(3)
_cell_length_b 7.23290(10)
_cell_length_c 19.5343(3)
_cell_measurement_reflns_used 6063
_cell_measurement_temperature 298.87(12)
_cell_measurement_theta_max 73.3960
_cell_measurement_theta_min 6.3480
_cell_volume 3299.71(8)
_computing_cell_refinement 'CrysAlisPro 1.171.39.22a (Rigaku OD, 2015)'
_computing_data_collection 'CrysAlisPro 1.171.39.22a (Rigaku OD, 2015)'
_computing_data_reduction 'CrysAlisPro 1.171.39.22a (Rigaku OD, 2015)'
_computing_molecular_graphics 'Olex2 (Dolomanov et al., 2009)'
_computing_publication_material 'Olex2 (Dolomanov et al., 2009)'
_computing_structure_refinement 'ShelXL (Sheldrick, 2015)'
_computing_structure_solution 'ShelXT (Sheldrick, 2015)'
_diffrn_ambient_environment air
_diffrn_ambient_temperature 298.87(12)
_diffrn_detector 'Image Plate'
_diffrn_detector_type 'Rigaku IP'
_diffrn_measured_fraction_theta_full 0.988
_diffrn_measured_fraction_theta_max 0.988
_diffrn_measurement_details
;
List of Runs (angles in degrees, time in seconds):

  # Type    Start    End  Width  t~exp~   \w     \q     \k     \f   Frames
#--------------------------------------------------------------------------
  1  \w    -89.00  17.00   0.50    3.00    --    0.00 -37.00-150.00  212
  2  \w    -22.00  89.00   0.50    3.00    --    0.00  57.00  90.00  222
  3  \w    -89.00  18.00   0.50    3.00    --    0.00 -19.00 -60.00  214
  4  \w     24.00 114.00   0.50   14.00    --   94.60 -45.00 150.00  180
  5  \w     75.00 147.00   0.50   14.00    --   94.60  45.00 -90.00  144
  6  \w     19.00 120.00   0.50   14.00    --   94.60 -82.00   0.00  202
  7  \w     13.00 117.00   0.50   14.00    --   94.60 -15.00  90.00  208
  8  \w     36.00  67.50   0.50   14.00    --   94.60 -15.00-150.00   63
  9  \w    111.00 137.00   0.50   14.00    --   94.60  30.00 -60.00   52
 10  \w     12.00 118.00   0.50   14.00    --   94.60 -61.00   0.00  212
;
_diffrn_measurement_device 'four-circle diffractometer'
_diffrn_measurement_device_type 'Rigaku R-AXIS SPIDER IP'
_diffrn_measurement_method '\w scans'
_diffrn_orient_matrix_type 'CrysAlisPro convention (1999,Acta A55,543-557)'
_diffrn_orient_matrix_UB_11 0.0260631000
_diffrn_orient_matrix_UB_12 0.0681017000
_diffrn_orient_matrix_UB_13 0.0693749000
_diffrn_orient_matrix_UB_21 0.0597665000
_diffrn_orient_matrix_UB_22 0.0029506000
_diffrn_orient_matrix_UB_23 -0.0299907000
_diffrn_orient_matrix_UB_31 -0.0097406000
_diffrn_orient_matrix_UB_32 0.2018439000
_diffrn_orient_matrix_UB_33 -0.0229106000
_diffrn_radiation_monochromator graphite
_diffrn_radiation_probe x-ray
_diffrn_radiation_type CuK\a
_diffrn_radiation_wavelength 1.54184
_diffrn_reflns_av_R_equivalents 0.0431
_diffrn_reflns_av_unetI/netI 0.0301
_diffrn_reflns_Laue_measured_fraction_full 0.988
_diffrn_reflns_Laue_measured_fraction_max 0.988
_diffrn_reflns_limit_h_max 27
_diffrn_reflns_limit_h_min -27
_diffrn_reflns_limit_k_max 8
_diffrn_reflns_limit_k_min -5
_diffrn_reflns_limit_l_max 20
_diffrn_reflns_limit_l_min -23
_diffrn_reflns_number 8549
_diffrn_reflns_point_group_measured_fraction_full 0.988
_diffrn_reflns_point_group_measured_fraction_max 0.988
_diffrn_reflns_theta_full 66.565
_diffrn_reflns_theta_max 66.565
_diffrn_reflns_theta_min 3.785
_diffrn_source 'sealed X-ray tube'
_diffrn_source_target Mo
_diffrn_source_type 'Enhance (Cu) X-ray Source'
_exptl_absorpt_coefficient_mu 1.791
_exptl_absorpt_correction_T_max 1.00000
_exptl_absorpt_correction_T_min 0.74946
_exptl_absorpt_correction_type multi-scan
_exptl_absorpt_process_details
;
CrysAlisPro 1.171.39.22a (Rigaku Oxford Diffraction, 2015)
Empirical absorption correction using spherical harmonics,
 implemented in SCALE3 ABSPACK scaling algorithm.
;
_exptl_crystal_colour 'clear light colourless'
_exptl_crystal_colour_lustre clear
_exptl_crystal_colour_modifier light
_exptl_crystal_colour_primary colourless
_exptl_crystal_density_diffrn 1.375
_exptl_crystal_description needle
_exptl_crystal_F_000 1424
_exptl_crystal_size_max 0.4
_exptl_crystal_size_mid 0.2
_exptl_crystal_size_min 0.2
_refine_diff_density_max 0.199
_refine_diff_density_min -0.491
_refine_diff_density_rms 0.076
_refine_ls_extinction_method none
_refine_ls_goodness_of_fit_ref 1.094
_refine_ls_hydrogen_treatment constr
_refine_ls_matrix_type full
_refine_ls_number_parameters 226
_refine_ls_number_reflns 2882
_refine_ls_number_restraints 0
_refine_ls_restrained_S_all 1.094
_refine_ls_R_factor_all 0.0500
_refine_ls_R_factor_gt 0.0471
_refine_ls_shift/su_max 0.001
_refine_ls_shift/su_mean 0.000
_refine_ls_structure_factor_coef Fsqd
_refine_ls_weighting_details 'w=1/[\s^2^(Fo^2^)+(0.0820P)^2^+1.2330P] where P=(Fo^2^+2Fc^2^)/3'
_refine_ls_weighting_scheme calc
_refine_ls_wR_factor_gt 0.1295
_refine_ls_wR_factor_ref 0.1321
_reflns_Friedel_coverage 0.000
_reflns_number_gt 2614
_reflns_number_total 2882
_reflns_threshold_expression 'I > 2\s(I)'
_cod_data_source_file c8ra02552e2.cif
_cod_data_source_block 20170912-1
_cod_database_code 7230947
_shelx_shelxl_version_number 2014/7
_shelx_space_group_comment
;
The symmetry employed for this shelxl refinement is uniquely defined
by the following loop, which should always be used as a source of
symmetry information in preference to the above space-group names.
They are only intended as comments.
;
_reflns_odcompleteness_completeness 98.78
_reflns_odcompleteness_iscentric 1
_reflns_odcompleteness_theta 66.97
_olex2_refinement_description
;
1. Fixed Uiso
 At 1.2 times of:
  All C(H) groups, All C(H,H) groups
2.a Secondary CH2 refined with riding coordinates:
 C15(H15A,H15B)
2.b Aromatic/amide H refined with riding coordinates:
 C2(H2), C3(H3), C4(H4), C5(H5), C9(H9), C10(H10), C11(H11), C12(H12),
 C17(H17), C18(H18), C19(H19), C20(H20), C21(H21)
;
_olex2_submission_special_instructions 'No special instructions were received'
_oxdiff_exptl_absorpt_empirical_details
;
Empirical correction (ABSPACK) includes:
- Absorption correction using spherical harmonics
- Frame scaling
;
_oxdiff_exptl_absorpt_empirical_full_max 3.351
_oxdiff_exptl_absorpt_empirical_full_min 0.262

loop_
_space_group_symop_operation_xyz
'x, y, z'
'-x, y, -z+1/2'
'x+1/2, y+1/2, z'
'-x+1/2, y+1/2, -z+1/2'
'-x, -y, -z'
'x, -y, z-1/2'
'-x+1/2, -y+1/2, -z'
'x+1/2, -y+1/2, z-1/2'

loop_
_atom_site_label
_atom_site_type_symbol
_atom_site_fract_x
_atom_site_fract_y
_atom_site_fract_z
_atom_site_U_iso_or_equiv
_atom_site_adp_type
_atom_site_occupancy
_atom_site_site_symmetry_order
_atom_site_calc_flag
_atom_site_refinement_flags_posn
S1 S 0.43550(2) 0.33795(7) 0.41781(2) 0.04992(19) Uani 1 1 d .
N1 N 0.47570(6) 0.2154(2) 0.63687(7) 0.0448(4) Uani 1 1 d .
N2 N 0.50286(6) 0.2277(2) 0.52786(7) 0.0382(3) Uani 1 1 d .
N3 N 0.54471(6) 0.2336(2) 0.42341(7) 0.0448(4) Uani 1 1 d .
C1 C 0.53332(7) 0.1722(2) 0.63536(9) 0.0417(4) Uani 1 1 d .
C2 C 0.57149(8) 0.1297(3) 0.69009(10) 0.0517(5) Uani 1 1 d .
H2 H 0.5595 0.1249 0.7348 0.062 Uiso 1 1 calc R
C3 C 0.62733(8) 0.0953(3) 0.67543(10) 0.0578(5) Uani 1 1 d .
H3 H 0.6537 0.0659 0.7109 0.069 Uiso 1 1 calc R
C4 C 0.64543(8) 0.1036(3) 0.60843(11) 0.0579(5) Uani 1 1 d .
H4 H 0.6837 0.0800 0.6005 0.070 Uiso 1 1 calc R
C5 C 0.60842(8) 0.1458(3) 0.55341(10) 0.0494(5) Uani 1 1 d .
H5 H 0.6208 0.1516 0.5089 0.059 Uiso 1 1 calc R
C6 C 0.55193(7) 0.1788(2) 0.56817(9) 0.0396(4) Uani 1 1 d .
C7 C 0.45883(7) 0.2482(2) 0.57331(8) 0.0385(4) Uani 1 1 d .
C8 C 0.40143(7) 0.3045(2) 0.55161(9) 0.0405(4) Uani 1 1 d .
C9 C 0.35933(8) 0.3192(3) 0.59983(10) 0.0500(5) Uani 1 1 d .
H9 H 0.3680 0.2862 0.6451 0.060 Uiso 1 1 calc R
C10 C 0.30545(8) 0.3815(3) 0.58131(12) 0.0619(6) Uani 1 1 d .
H10 H 0.2778 0.3898 0.6139 0.074 Uiso 1 1 calc R
C11 C 0.29213(8) 0.4318(4) 0.51459(12) 0.0650(6) Uani 1 1 d .
H11 H 0.2557 0.4763 0.5024 0.078 Uiso 1 1 calc R
C12 C 0.33274(8) 0.4164(3) 0.46554(11) 0.0589(5) Uani 1 1 d .
H12 H 0.3234 0.4489 0.4203 0.071 Uiso 1 1 calc R
C13 C 0.38727(8) 0.3529(2) 0.48367(9) 0.0437(4) Uani 1 1 d .
C14 C 0.50040(7) 0.2598(2) 0.45657(8) 0.0386(4) Uani 1 1 d .
C15 C 0.54247(8) 0.2724(3) 0.35002(9) 0.0485(4) Uani 1 1 d .
H15A H 0.5247 0.3919 0.3417 0.058 Uiso 1 1 calc R
H15B H 0.5191 0.1796 0.3262 0.058 Uiso 1 1 calc R
C16 C 0.60153(8) 0.2723(3) 0.32224(9) 0.0455(4) Uani 1 1 d .
C17 C 0.64498(9) 0.1627(3) 0.34998(11) 0.0568(5) Uani 1 1 d .
H17 H 0.6378 0.0843 0.3863 0.068 Uiso 1 1 calc R
C18 C 0.69915(10) 0.1680(4) 0.32435(13) 0.0712(7) Uani 1 1 d .
H18 H 0.7280 0.0933 0.3435 0.085 Uiso 1 1 calc R
C19 C 0.71044(10) 0.2830(4) 0.27075(12) 0.0773(8) Uani 1 1 d .
H19 H 0.7470 0.2873 0.2539 0.093 Uiso 1 1 calc R
C20 C 0.66759(11) 0.3913(4) 0.24222(11) 0.0737(7) Uani 1 1 d .
H20 H 0.6751 0.4685 0.2056 0.088 Uiso 1 1 calc R
C21 C 0.61305(9) 0.3868(3) 0.26760(9) 0.0579(5) Uani 1 1 d .
H21 H 0.5842 0.4607 0.2479 0.070 Uiso 1 1 calc R

loop_
_atom_site_aniso_label
_atom_site_aniso_U_11
_atom_site_aniso_U_22
_atom_site_aniso_U_33
_atom_site_aniso_U_23
_atom_site_aniso_U_13
_atom_site_aniso_U_12
S1 0.0482(3) 0.0628(4) 0.0389(3) 0.00594(19) 0.00365(19) 0.00450(19)
N1 0.0479(8) 0.0512(9) 0.0358(7) -0.0018(6) 0.0072(6) 0.0010(7)
N2 0.0401(7) 0.0414(8) 0.0333(7) -0.0016(6) 0.0061(5) 0.0005(6)
N3 0.0468(8) 0.0519(9) 0.0362(7) 0.0002(6) 0.0095(6) -0.0021(7)
C1 0.0467(9) 0.0421(9) 0.0366(9) -0.0015(7) 0.0052(7) -0.0017(7)
C2 0.0553(11) 0.0593(12) 0.0404(9) 0.0031(8) 0.0001(8) -0.0012(9)
C3 0.0526(10) 0.0678(14) 0.0522(11) 0.0050(10) -0.0075(8) 0.0013(10)
C4 0.0415(9) 0.0701(14) 0.0623(12) 0.0035(10) 0.0028(8) 0.0053(9)
C5 0.0454(9) 0.0557(11) 0.0477(10) 0.0013(8) 0.0091(8) 0.0021(8)
C6 0.0429(8) 0.0370(9) 0.0391(9) 0.0001(7) 0.0038(7) -0.0011(7)
C7 0.0415(8) 0.0383(9) 0.0364(8) -0.0028(7) 0.0087(6) -0.0015(7)
C8 0.0406(9) 0.0377(9) 0.0437(9) -0.0069(7) 0.0061(7) -0.0020(7)
C9 0.0499(10) 0.0542(11) 0.0468(10) -0.0108(8) 0.0104(8) -0.0001(8)
C10 0.0466(10) 0.0730(15) 0.0672(13) -0.0152(11) 0.0134(9) 0.0043(9)
C11 0.0416(9) 0.0791(16) 0.0744(14) -0.0056(12) 0.0027(9) 0.0114(10)
C12 0.0484(10) 0.0713(14) 0.0565(11) 0.0006(10) -0.0026(8) 0.0044(10)
C13 0.0434(9) 0.0421(10) 0.0459(10) -0.0043(7) 0.0040(7) -0.0007(7)
C14 0.0451(9) 0.0349(9) 0.0361(8) -0.0015(7) 0.0051(6) -0.0033(7)
C15 0.0536(10) 0.0556(11) 0.0368(9) 0.0040(8) 0.0090(7) -0.0036(8)
C16 0.0528(10) 0.0486(10) 0.0360(8) -0.0064(8) 0.0106(7) -0.0102(8)
C17 0.0625(12) 0.0601(13) 0.0493(11) -0.0032(9) 0.0164(9) 0.0006(9)
C18 0.0561(12) 0.0935(18) 0.0648(14) -0.0128(12) 0.0125(10) 0.0045(11)
C19 0.0584(12) 0.115(2) 0.0608(14) -0.0194(14) 0.0224(11) -0.0227(14)
C20 0.0773(15) 0.1011(19) 0.0442(11) -0.0021(12) 0.0200(10) -0.0346(14)
C21 0.0653(12) 0.0702(14) 0.0389(10) 0.0019(9) 0.0087(8) -0.0172(10)

loop_
_atom_type_symbol
_atom_type_description
_atom_type_scat_dispersion_real
_atom_type_scat_dispersion_imag
_atom_type_scat_source
C C 0.0181 0.0091 'International Tables Vol C Tables 4.2.6.8 and 6.1.1.4'
H H 0.0000 0.0000 'International Tables Vol C Tables 4.2.6.8 and 6.1.1.4'
N N 0.0311 0.0180 'International Tables Vol C Tables 4.2.6.8 and 6.1.1.4'
S S 0.3331 0.5567 'International Tables Vol C Tables 4.2.6.8 and 6.1.1.4'

loop_
_geom_angle_atom_site_label_1
_geom_angle_atom_site_label_2
_geom_angle_atom_site_label_3
_geom_angle
C13 S1 C14 105.99(8)
C7 N1 C1 105.78(14)
C6 N2 C14 126.10(13)
C7 N2 C6 106.06(13)
C7 N2 C14 127.74(14)
C14 N3 C15 118.85(15)
N1 C1 C2 128.46(17)
N1 C1 C6 110.88(15)
C2 C1 C6 120.65(17)
C1 C2 H2 121.3
C3 C2 C1 117.45(18)
C3 C2 H2 121.3
C2 C3 H3 119.3
C2 C3 C4 121.39(18)
C4 C3 H3 119.3
C3 C4 H4 118.9
C5 C4 C3 122.19(18)
C5 C4 H4 118.9
C4 C5 H5 121.8
C4 C5 C6 116.40(17)
C6 C5 H5 121.8
C1 C6 N2 104.61(14)
C5 C6 N2 133.45(16)
C5 C6 C1 121.92(17)
N1 C7 N2 112.67(14)
N1 C7 C8 124.36(14)
N2 C7 C8 122.95(15)
C9 C8 C7 119.77(16)
C13 C8 C7 121.63(15)
C13 C8 C9 118.55(17)
C8 C9 H9 119.5
C10 C9 C8 120.96(19)
C10 C9 H9 119.5
C9 C10 H10 119.9
C9 C10 C11 120.15(18)
C11 C10 H10 119.9
C10 C11 H11 119.9
C10 C11 C12 120.15(18)
C12 C11 H11 119.9
C11 C12 H12 119.9
C11 C12 C13 120.1(2)
C13 C12 H12 119.9
C8 C13 S1 123.33(14)
C12 C13 S1 116.64(15)
C12 C13 C8 120.03(17)
N2 C14 S1 118.25(12)
N3 C14 S1 122.70(13)
N3 C14 N2 119.04(15)
N3 C15 H15A 109.4
N3 C15 H15B 109.4
N3 C15 C16 111.21(15)
H15A C15 H15B 108.0
C16 C15 H15A 109.4
C16 C15 H15B 109.4
C17 C16 C15 121.93(16)
C17 C16 C21 118.66(18)
C21 C16 C15 119.40(18)
C16 C17 H17 119.6
C16 C17 C18 120.8(2)
C18 C17 H17 119.6
C17 C18 H18 119.9
C19 C18 C17 120.3(2)
C19 C18 H18 119.9
C18 C19 H19 120.2
C20 C19 C18 119.6(2)
C20 C19 H19 120.2
C19 C20 H20 119.8
C19 C20 C21 120.5(2)
C21 C20 H20 119.8
C16 C21 C20 120.2(2)
C16 C21 H21 119.9
C20 C21 H21 119.9

loop_
_geom_bond_atom_site_label_1
_geom_bond_atom_site_label_2
_geom_bond_distance
S1 C13 1.7529(18)
S1 C14 1.7575(17)
N1 C1 1.385(2)
N1 C7 1.307(2)
N2 C6 1.406(2)
N2 C7 1.398(2)
N2 C14 1.410(2)
N3 C14 1.261(2)
N3 C15 1.459(2)
C1 C2 1.395(3)
C1 C6 1.403(2)
C2 H2 0.9300
C2 C3 1.372(3)
C3 H3 0.9300
C3 C4 1.395(3)
C4 H4 0.9300
C4 C5 1.382(3)
C5 H5 0.9300
C5 C6 1.386(2)
C7 C8 1.447(2)
C8 C9 1.397(2)
C8 C13 1.397(3)
C9 H9 0.9300
C9 C10 1.371(3)
C10 H10 0.9300
C10 C11 1.375(3)
C11 H11 0.9300
C11 C12 1.384(3)
C12 H12 0.9300
C12 C13 1.386(3)
C15 H15A 0.9700
C15 H15B 0.9700
C15 C16 1.507(2)
C16 C17 1.380(3)
C16 C21 1.387(3)
C17 H17 0.9300
C17 C18 1.384(3)
C18 H18 0.9300
C18 C19 1.372(4)
C19 H19 0.9300
C19 C20 1.370(4)
C20 H20 0.9300
C20 C21 1.390(3)
C21 H21 0.9300
